data_7047120
loop_
_publ_author_name
'Sekiguchi, Yoshiya'
'Meng, Fanqiang'
'Tanaka, Hiromasa'
'Eizawa, Aya'
'Arashiba, Kazuya'
'Nakajima, Kazunari'
'Yoshizawa, Kazunari'
'Nishibayashi, Yoshiaki'

_publ_section_title
;
 Synthesis and reactivity of titanium- and zirconium-dinitrogen complexes
 bearing anionic pyrrole-based PNP-type pincer ligands.
;
_journal_issue 33
_journal_name_full 'Dalton transactions (Cambridge, England : 2003)'
_journal_page_first 11322
_journal_page_last 11326
_journal_paper_doi 10.1039/c8dt02739k
_journal_volume 47
_journal_year 2018
_chemical_formula_moiety 'C27 H47 Cl N P2 Ti'
_chemical_formula_sum 'C27 H47 Cl N P2 Ti'
_chemical_formula_weight 530.98
_space_group_crystal_system monoclinic
_space_group_IT_number 15
_space_group_name_Hall '-C 2yc'
_space_group_name_H-M_alt 'C 1 2/c 1'
_symmetry_space_group_name_Hall '-C 2yc'
_symmetry_space_group_name_H-M 'C 1 2/c 1'
_atom_sites_solution_hydrogens geom
_atom_sites_solution_primary direct
_atom_sites_solution_secondary difmap
_audit_update_record
;
2018-06-06 deposited with the CCDC.
2018-07-25 downloaded from the CCDC.
;
_cell_angle_alpha 90.0000
_cell_angle_beta 97.655(7)
_cell_angle_gamma 90.0000
_cell_formula_units_Z 8
_cell_length_a 47.9405(19)
_cell_length_b 8.5955(3)
_cell_length_c 13.8464(6)
_cell_measurement_reflns_used 19397
_cell_measurement_temperature 178
_cell_measurement_theta_max 27.49
_cell_measurement_theta_min 1.72
_cell_volume 5654.9(4)
_computing_cell_refinement 'RAPID AUTO'
_computing_data_collection 'RAPID AUTO (Rigaku, ????)'
_computing_data_reduction 'RAPID AUTO'
_computing_molecular_graphics 'CrystalStructure 4.2'
_computing_publication_material 'CrystalStructure 4.2 (Rigaku, 2017)'
_computing_structure_refinement 'SHELXL Version 2016/6 (Sheldrick, 2008)'
_computing_structure_solution 'SHELXT Version 2014/5 (Sheldrick, 2014)'
_diffrn_ambient_temperature 178
_diffrn_detector_area_resol_mean 10.000
_diffrn_measured_fraction_theta_full 0.999
_diffrn_measured_fraction_theta_max 0.998
_diffrn_measurement_device_type 'Rigaku R-AXIS RAPID'
_diffrn_measurement_method \w
_diffrn_radiation_type 'Mo K\a'
_diffrn_radiation_wavelength 0.71075
_diffrn_reflns_av_R_equivalents 0.0932
_diffrn_reflns_Laue_measured_fraction_full 0.999
_diffrn_reflns_Laue_measured_fraction_max 0.998
_diffrn_reflns_limit_h_max 62
_diffrn_reflns_limit_h_min -62
_diffrn_reflns_limit_k_max 11
_diffrn_reflns_limit_k_min -11
_diffrn_reflns_limit_l_max 17
_diffrn_reflns_limit_l_min -17
_diffrn_reflns_number 26064
_diffrn_reflns_point_group_measured_fraction_full 0.999
_diffrn_reflns_point_group_measured_fraction_max 0.998
_diffrn_reflns_theta_full 25.242
_diffrn_reflns_theta_max 27.479
_diffrn_reflns_theta_min 2.408
_diffrn_standards_number 0
_exptl_absorpt_coefficient_mu 0.526
_exptl_absorpt_correction_T_max 0.990
_exptl_absorpt_correction_T_min 0.519
_exptl_absorpt_correction_type multi-scan
_exptl_absorpt_process_details 'ABSCOR (Rigaku, 1995)'
_exptl_crystal_colour yellow
_exptl_crystal_density_diffrn 1.247
_exptl_crystal_density_method 'not measured'
_exptl_crystal_description platelet
_exptl_crystal_F_000 2280.00
_exptl_crystal_size_max 0.215
_exptl_crystal_size_mid 0.200
_exptl_crystal_size_min 0.020
_refine_diff_density_max 1.23
_refine_diff_density_min -0.53
_refine_ls_extinction_method none
_refine_ls_goodness_of_fit_ref 1.000
_refine_ls_hydrogen_treatment constr
_refine_ls_number_parameters 317
_refine_ls_number_reflns 6457
_refine_ls_number_restraints 0
_refine_ls_R_factor_all 0.0993
_refine_ls_R_factor_gt 0.0635
_refine_ls_shift/su_max 0.001
_refine_ls_structure_factor_coef Fsqd
_refine_ls_weighting_details 'w = 1/[\s^2^(Fo^2^)+36.2000P] where P=(Fo^2^+2Fc^2^)/3'
_refine_ls_weighting_scheme calc
_refine_ls_wR_factor_gt 0.1258
_refine_ls_wR_factor_ref 0.1373
_reflns_Friedel_coverage 0.000
_reflns_number_gt 4384
_reflns_number_total 6457
_reflns_threshold_expression F^2^>2.0\s(F^2^)
_cod_data_source_file c8dt02739k2.cif
_cod_data_source_block 20171122TiPNPClCp
_cod_depositor_comments 'Adding full bibliography for 7047117--7047122.cif.'
_cod_database_code 7047120

loop_
_space_group_symop_operation_xyz
'x, y, z'
'-x, y, -z+1/2'
'x+1/2, y+1/2, z'
'-x+1/2, y+1/2, -z+1/2'
'-x, -y, -z'
'x, -y, z-1/2'
'-x+1/2, -y+1/2, -z'
'x+1/2, -y+1/2, z-1/2'

loop_
_atom_site_label
_atom_site_type_symbol
_atom_site_fract_x
_atom_site_fract_y
_atom_site_fract_z
_atom_site_U_iso_or_equiv
_atom_site_adp_type
_atom_site_occupancy
_atom_site_site_symmetry_order
_atom_site_calc_flag
_atom_site_refinement_flags_posn
_atom_site_refinement_flags_adp
_atom_site_refinement_flags_occupancy
Ti1 Ti 0.62275(2) 0.45248(7) 0.55023(5) 0.02702(17) Uani 1 1 d . . .
Cl1 Cl 0.63020(2) 0.38162(12) 0.38974(7) 0.0381(2) Uani 1 1 d . . .
P1 P 0.68024(2) 0.43279(11) 0.60054(7) 0.0271(2) Uani 1 1 d . . .
P2 P 0.57445(2) 0.26030(12) 0.54290(8) 0.0305(2) Uani 1 1 d . . .
N1 N 0.63214(6) 0.2770(3) 0.6549(2) 0.0269(7) Uani 1 1 d . . .
C1 C 0.67708(8) 0.3987(4) 0.7304(3) 0.0298(8) Uani 1 1 d . . .
H1A H 0.695193 0.362679 0.766176 0.036 Uiso 1 1 calc R U .
H1B H 0.671223 0.494831 0.761566 0.036 Uiso 1 1 calc R U .
C2 C 0.65506(7) 0.2755(4) 0.7291(3) 0.0286(8) Uani 1 1 d . . .
C3 C 0.65479(8) 0.1436(4) 0.7840(3) 0.0325(9) Uani 1 1 d . . .
H3 H 0.667884 0.116471 0.839092 0.039 Uiso 1 1 calc R U .
C4 C 0.63127(8) 0.0552(4) 0.7432(3) 0.0344(9) Uani 1 1 d . . .
H4 H 0.625570 -0.042757 0.765622 0.041 Uiso 1 1 calc R U .
C5 C 0.61831(7) 0.1369(4) 0.6655(3) 0.0306(8) Uani 1 1 d . . .
C6 C 0.59450(8) 0.0891(4) 0.5898(3) 0.0363(10) Uani 1 1 d . . .
H6A H 0.581984 0.015964 0.618786 0.044 Uiso 1 1 calc R U .
H6B H 0.602051 0.035057 0.535684 0.044 Uiso 1 1 calc R U .
C7 C 0.69611(8) 0.2451(4) 0.5588(3) 0.0324(9) Uani 1 1 d . . .
C8 C 0.67361(8) 0.1169(4) 0.5371(3) 0.0360(9) Uani 1 1 d . . .
H8A H 0.658265 0.155345 0.489182 0.043 Uiso 1 1 calc R U .
H8B H 0.666171 0.088939 0.597341 0.043 Uiso 1 1 calc R U .
H8C H 0.682112 0.025008 0.510933 0.043 Uiso 1 1 calc R U .
C9 C 0.70719(9) 0.2781(5) 0.4620(3) 0.0429(11) Uani 1 1 d . . .
H9A H 0.692671 0.332076 0.417857 0.051 Uiso 1 1 calc R U .
H9B H 0.711954 0.179698 0.432433 0.051 Uiso 1 1 calc R U .
H9C H 0.724029 0.343603 0.473897 0.051 Uiso 1 1 calc R U .
C10 C 0.71932(8) 0.1767(5) 0.6339(3) 0.0409(10) Uani 1 1 d . . .
H10A H 0.711318 0.147887 0.692976 0.049 Uiso 1 1 calc R U .
H10B H 0.734165 0.254364 0.650191 0.049 Uiso 1 1 calc R U .
H10C H 0.727277 0.084170 0.606554 0.049 Uiso 1 1 calc R U .
C11 C 0.70744(8) 0.5939(4) 0.6023(3) 0.0330(9) Uani 1 1 d . . .
C12 C 0.69984(9) 0.7238(5) 0.6710(3) 0.0428(11) Uani 1 1 d . . .
H12A H 0.680549 0.759193 0.649993 0.051 Uiso 1 1 calc R U .
H12B H 0.712866 0.811262 0.668879 0.051 Uiso 1 1 calc R U .
H12C H 0.701268 0.683633 0.737672 0.051 Uiso 1 1 calc R U .
C13 C 0.70673(9) 0.6632(5) 0.4994(3) 0.0428(10) Uani 1 1 d . . .
H13A H 0.715687 0.590745 0.458341 0.051 Uiso 1 1 calc R U .
H13B H 0.716892 0.762398 0.503467 0.051 Uiso 1 1 calc R U .
H13C H 0.687146 0.680511 0.470888 0.051 Uiso 1 1 calc R U .
C14 C 0.73792(8) 0.5458(5) 0.6400(4) 0.0486(12) Uani 1 1 d . . .
H14A H 0.750331 0.636319 0.639417 0.058 Uiso 1 1 calc R U .
H14B H 0.743993 0.464343 0.597923 0.058 Uiso 1 1 calc R U .
H14C H 0.738820 0.506227 0.706744 0.058 Uiso 1 1 calc R U .
C15 C 0.55375(9) 0.1936(5) 0.4237(3) 0.0422(10) Uani 1 1 d . . .
C16 C 0.57401(13) 0.1405(11) 0.3583(5) 0.130(4) Uani 1 1 d . . .
H16A H 0.590288 0.210492 0.364685 0.156 Uiso 1 1 calc R U .
H16B H 0.564830 0.141272 0.290654 0.156 Uiso 1 1 calc R U .
H16C H 0.580284 0.034644 0.376295 0.156 Uiso 1 1 calc R U .
C17A C 0.54857(19) 0.3558(10) 0.3631(7) 0.044(2) Uani 0.5 1 d . . P
C17B C 0.5269(2) 0.2905(14) 0.3913(8) 0.064(3) Uani 0.5 1 d . . P
C18A C 0.5278(2) 0.1064(14) 0.4196(8) 0.055(3) Uani 0.5 1 d . . P
C18B C 0.5419(2) 0.0144(12) 0.4348(8) 0.055(3) Uani 0.5 1 d . . P
C19 C 0.54922(8) 0.2887(5) 0.6365(3) 0.0400(10) Uani 1 1 d . . .
C20 C 0.56689(9) 0.3076(5) 0.7361(3) 0.0433(11) Uani 1 1 d . . .
H20A H 0.575877 0.208191 0.756131 0.052 Uiso 1 1 calc R U .
H20B H 0.554726 0.339779 0.784028 0.052 Uiso 1 1 calc R U .
H20C H 0.581384 0.386767 0.731987 0.052 Uiso 1 1 calc R U .
C21 C 0.53144(9) 0.4366(7) 0.6143(4) 0.0589(14) Uani 1 1 d . . .
H21A H 0.543909 0.526956 0.614164 0.071 Uiso 1 1 calc R U .
H21B H 0.518993 0.450541 0.664300 0.071 Uiso 1 1 calc R U .
H21C H 0.520106 0.426536 0.550264 0.071 Uiso 1 1 calc R U .
C22 C 0.52926(10) 0.1513(7) 0.6459(4) 0.0623(15) Uani 1 1 d . . .
H22A H 0.520742 0.162264 0.706080 0.075 Uiso 1 1 calc R U .
H22B H 0.539879 0.053683 0.647806 0.075 Uiso 1 1 calc R U .
H22C H 0.514434 0.150348 0.589880 0.075 Uiso 1 1 calc R U .
C23 C 0.62560(9) 0.6896(4) 0.6334(3) 0.0369(9) Uani 1 1 d . . .
H23 H 0.637796 0.696241 0.693217 0.044 Uiso 1 1 calc R U .
C24 C 0.59705(9) 0.6436(4) 0.6207(3) 0.0388(10) Uani 1 1 d . . .
H24 H 0.586504 0.614242 0.671239 0.047 Uiso 1 1 calc R U .
C25 C 0.58682(9) 0.6485(4) 0.5199(3) 0.0411(10) Uani 1 1 d . . .
H25 H 0.568364 0.621644 0.490904 0.049 Uiso 1 1 calc R U .
C26 C 0.60869(9) 0.6998(4) 0.4707(3) 0.0396(10) Uani 1 1 d . . .
H26 H 0.607616 0.715618 0.402364 0.048 Uiso 1 1 calc R U .
C27 C 0.63246(9) 0.7241(4) 0.5393(3) 0.0370(10) Uani 1 1 d . . .
H27 H 0.650326 0.758104 0.525121 0.044 Uiso 1 1 calc R U .

loop_
_atom_site_aniso_label
_atom_site_aniso_U_11
_atom_site_aniso_U_22
_atom_site_aniso_U_33
_atom_site_aniso_U_23
_atom_site_aniso_U_13
_atom_site_aniso_U_12
Ti1 0.0318(3) 0.0246(3) 0.0241(4) -0.0005(3) 0.0016(3) 0.0015(3)
Cl1 0.0463(5) 0.0435(5) 0.0243(5) -0.0025(4) 0.0036(4) 0.0010(5)
P1 0.0288(5) 0.0275(5) 0.0240(5) 0.0009(4) 0.0001(4) -0.0025(4)
P2 0.0289(5) 0.0323(5) 0.0302(6) 0.0007(4) 0.0038(4) -0.0021(4)
N1 0.0276(15) 0.0248(15) 0.0285(19) -0.0009(13) 0.0048(13) 0.0000(13)
C1 0.0362(19) 0.0315(19) 0.020(2) 0.0003(15) -0.0023(15) -0.0007(16)
C2 0.0330(19) 0.0305(19) 0.023(2) 0.0001(15) 0.0056(15) 0.0019(16)
C3 0.038(2) 0.033(2) 0.026(2) 0.0046(16) 0.0028(16) 0.0022(17)
C4 0.038(2) 0.0300(19) 0.035(2) 0.0041(17) 0.0078(17) 0.0008(18)
C5 0.0280(18) 0.0270(18) 0.037(2) 0.0001(16) 0.0060(16) 0.0017(16)
C6 0.0315(19) 0.0271(19) 0.049(3) 0.0025(18) 0.0016(18) -0.0045(16)
C7 0.0317(19) 0.034(2) 0.031(2) 0.0019(17) 0.0033(16) 0.0035(17)
C8 0.037(2) 0.031(2) 0.039(3) -0.0039(17) 0.0036(18) 0.0047(17)
C9 0.043(2) 0.046(2) 0.042(3) 0.002(2) 0.014(2) 0.007(2)
C10 0.035(2) 0.038(2) 0.049(3) 0.006(2) 0.0018(19) 0.0039(19)
C11 0.034(2) 0.034(2) 0.029(2) 0.0036(16) 0.0014(16) -0.0103(17)
C12 0.055(3) 0.034(2) 0.037(3) -0.0015(18) -0.001(2) -0.016(2)
C13 0.046(2) 0.043(2) 0.038(3) 0.007(2) 0.0036(19) -0.009(2)
C14 0.038(2) 0.051(3) 0.054(3) 0.008(2) -0.004(2) -0.014(2)
C15 0.045(2) 0.049(3) 0.030(3) -0.0049(19) -0.0028(19) -0.001(2)
C16 0.082(4) 0.251(10) 0.060(5) -0.089(6) 0.025(4) -0.059(6)
C17A 0.052(5) 0.048(5) 0.029(5) 0.007(4) -0.006(4) 0.003(4)
C17B 0.057(6) 0.084(8) 0.046(7) 0.001(6) -0.015(5) 0.016(6)
C18A 0.045(5) 0.077(8) 0.042(6) 0.006(5) -0.003(5) -0.031(6)
C18B 0.058(6) 0.048(6) 0.056(7) -0.001(5) -0.006(5) -0.020(5)
C19 0.031(2) 0.058(3) 0.032(2) 0.003(2) 0.0063(17) 0.001(2)
C20 0.043(2) 0.056(3) 0.032(3) 0.001(2) 0.0095(19) 0.001(2)
C21 0.039(2) 0.095(4) 0.043(3) 0.005(3) 0.010(2) 0.024(3)
C22 0.046(3) 0.100(4) 0.042(3) 0.002(3) 0.012(2) -0.019(3)
C23 0.050(2) 0.0264(19) 0.034(3) -0.0005(16) 0.0039(19) 0.0064(18)
C24 0.050(2) 0.0261(19) 0.043(3) -0.0017(18) 0.013(2) 0.0090(19)
C25 0.044(2) 0.029(2) 0.048(3) -0.0019(19) -0.006(2) 0.0064(19)
C26 0.055(3) 0.0257(19) 0.036(3) 0.0052(17) -0.002(2) 0.0082(19)
C27 0.049(2) 0.0240(19) 0.038(3) 0.0025(17) 0.0029(19) 0.0022(18)

loop_
_atom_type_symbol
_atom_type_description
_atom_type_scat_dispersion_real
_atom_type_scat_dispersion_imag
_atom_type_scat_source
C C 0.0033 0.0016
;
International Tables for Crystallography
(Vol. C, Tables 4.2.6.8 and 6.1.1.4)
;
H H 0.0000 0.0000
;
International Tables for Crystallography
(Vol. C, Table 6.1.1.4)
;
N N 0.0061 0.0033
;
International Tables for Crystallography
(Vol. C, Tables 4.2.6.8 and 6.1.1.4)
;
P P 0.1023 0.0942
;
International Tables for Crystallography
(Vol. C, Tables 4.2.6.8 and 6.1.1.4)
;
Cl Cl 0.1484 0.1585
;
International Tables for Crystallography
(Vol. C, Tables 4.2.6.8 and 6.1.1.4)
;
Ti Ti 0.2776 0.4457
;
International Tables for Crystallography
(Vol. C, Tables 4.2.6.8 and 6.1.1.4)
;

loop_
_geom_angle_atom_site_label_1
_geom_angle_atom_site_label_2
_geom_angle_atom_site_label_3
_geom_angle
N1 Ti1 C23 107.08(14)
N1 Ti1 C24 107.01(14)
C23 Ti1 C24 35.16(14)
N1 Ti1 Cl1 114.60(9)
C23 Ti1 Cl1 132.70(11)
C24 Ti1 Cl1 136.23(12)
N1 Ti1 C27 136.08(13)
C23 Ti1 C27 34.86(14)
C24 Ti1 C27 57.25(15)
Cl1 Ti1 C27 97.84(11)
N1 Ti1 C25 134.98(14)
C23 Ti1 C25 57.90(14)
C24 Ti1 C25 34.72(15)
Cl1 Ti1 C25 102.08(12)
C27 Ti1 C25 56.34(14)
N1 Ti1 C26 162.96(14)
C23 Ti1 C26 57.20(15)
C24 Ti1 C26 56.63(15)
Cl1 Ti1 C26 82.44(11)
C27 Ti1 C26 33.59(13)
C25 Ti1 C26 33.41(15)
N1 Ti1 P1 70.48(8)
C23 Ti1 P1 86.45(11)
C24 Ti1 P1 120.08(11)
Cl1 Ti1 P1 87.18(4)
C27 Ti1 P1 83.06(10)
C25 Ti1 P1 139.06(11)
C26 Ti1 P1 111.91(11)
N1 Ti1 P2 72.85(8)
C23 Ti1 P2 121.33(11)
C24 Ti1 P2 87.20(11)
Cl1 Ti1 P2 92.35(4)
C27 Ti1 P2 137.07(11)
C25 Ti1 P2 80.77(11)
C26 Ti1 P2 108.39(11)
P1 Ti1 P2 139.25(4)
C1 P1 C11 104.37(17)
C1 P1 C7 104.39(17)
C11 P1 C7 108.64(17)
C1 P1 Ti1 92.69(12)
C11 P1 Ti1 128.31(12)
C7 P1 Ti1 113.67(12)
C6 P2 C15 104.77(19)
C6 P2 C19 102.3(2)
C15 P2 C19 108.96(19)
C6 P2 Ti1 93.91(12)
C15 P2 Ti1 122.48(15)
C19 P2 Ti1 119.41(14)
C5 N1 C2 104.7(3)
C5 N1 Ti1 129.3(2)
C2 N1 Ti1 126.0(2)
C2 C1 P1 104.4(2)
C2 C1 H1A 110.9
P1 C1 H1A 110.9
C2 C1 H1B 110.9
P1 C1 H1B 110.9
H1A C1 H1B 108.9
C3 C2 N1 110.5(3)
C3 C2 C1 129.8(3)
N1 C2 C1 119.2(3)
C2 C3 C4 106.8(3)
C2 C3 H3 126.6
C4 C3 H3 126.6
C5 C4 C3 107.1(3)
C5 C4 H4 126.5
C3 C4 H4 126.5
C4 C5 N1 110.8(3)
C4 C5 C6 129.4(3)
N1 C5 C6 119.5(3)
C5 C6 P2 110.0(3)
C5 C6 H6A 109.7
P2 C6 H6A 109.7
C5 C6 H6B 109.7
P2 C6 H6B 109.7
H6A C6 H6B 108.2
C9 C7 C10 111.0(3)
C9 C7 C8 106.0(3)
C10 C7 C8 106.4(3)
C9 C7 P1 107.9(3)
C10 C7 P1 113.7(3)
C8 C7 P1 111.5(2)
C7 C8 H8A 109.5
C7 C8 H8B 109.5
H8A C8 H8B 109.5
C7 C8 H8C 109.5
H8A C8 H8C 109.5
H8B C8 H8C 109.5
C7 C9 H9A 109.5
C7 C9 H9B 109.5
H9A C9 H9B 109.5
C7 C9 H9C 109.5
H9A C9 H9C 109.5
H9B C9 H9C 109.5
C7 C10 H10A 109.5
C7 C10 H10B 109.5
H10A C10 H10B 109.5
C7 C10 H10C 109.5
H10A C10 H10C 109.5
H10B C10 H10C 109.5
C13 C11 C14 108.7(3)
C13 C11 C12 108.2(3)
C14 C11 C12 106.1(3)
C13 C11 P1 109.8(3)
C14 C11 P1 115.3(3)
C12 C11 P1 108.5(3)
C11 C12 H12A 109.5
C11 C12 H12B 109.5
H12A C12 H12B 109.5
C11 C12 H12C 109.5
H12A C12 H12C 109.5
H12B C12 H12C 109.5
C11 C13 H13A 109.5
C11 C13 H13B 109.5
H13A C13 H13B 109.5
C11 C13 H13C 109.5
H13A C13 H13C 109.5
H13B C13 H13C 109.5
C11 C14 H14A 109.5
C11 C14 H14B 109.5
H14A C14 H14B 109.5
C11 C14 H14C 109.5
H14A C14 H14C 109.5
H14B C14 H14C 109.5
C18A C15 C16 116.4(6)
C18A C15 C17B 65.8(7)
C16 C15 C17B 125.1(6)
C18A C15 C17A 110.6(6)
C16 C15 C17A 90.9(6)
C17B C15 C17A 47.7(5)
C18A C15 C18B 38.5(5)
C16 C15 C18B 91.8(6)
C17B C15 C18B 104.1(7)
C17A C15 C18B 144.4(6)
C18A C15 P2 122.5(5)
C16 C15 P2 108.3(3)
C17B C15 P2 114.0(5)
C17A C15 P2 102.5(4)
C18B C15 P2 110.3(5)
C15 C16 H16A 109.5
C15 C16 H16B 109.5
H16A C16 H16B 109.5
C15 C16 H16C 109.5
H16A C16 H16C 109.5
H16B C16 H16C 109.5
C17B C17A C15 62.9(6)
C17A C17B C15 69.4(6)
C17A C17B C18A 119.9(9)
C15 C17B C18A 54.1(5)
C18B C18A C15 81.7(8)
C18B C18A C17B 141.4(10)
C15 C18A C17B 60.1(6)
C18A C18B C15 59.8(7)
C20 C19 C22 106.3(4)
C20 C19 C21 108.6(4)
C22 C19 C21 108.5(4)
C20 C19 P2 107.6(3)
C22 C19 P2 114.8(3)
C21 C19 P2 110.8(3)
C19 C20 H20A 109.5
C19 C20 H20B 109.5
H20A C20 H20B 109.5
C19 C20 H20C 109.5
H20A C20 H20C 109.5
H20B C20 H20C 109.5
C19 C21 H21A 109.5
C19 C21 H21B 109.5
H21A C21 H21B 109.5
C19 C21 H21C 109.5
H21A C21 H21C 109.5
H21B C21 H21C 109.5
C19 C22 H22A 109.5
C19 C22 H22B 109.5
H22A C22 H22B 109.5
C19 C22 H22C 109.5
H22A C22 H22C 109.5
H22B C22 H22C 109.5
C24 C23 C27 106.5(4)
C24 C23 Ti1 72.7(2)
C27 C23 Ti1 74.6(2)
C24 C23 H23 126.7
C27 C23 H23 126.7
Ti1 C23 H23 118.1
C23 C24 C25 108.4(4)
C23 C24 Ti1 72.2(2)
C25 C24 Ti1 75.1(2)
C23 C24 H24 125.8
C25 C24 H24 125.8
Ti1 C24 H24 118.8
C26 C25 C24 107.8(4)
C26 C25 Ti1 74.9(2)
C24 C25 Ti1 70.2(2)
C26 C25 H25 126.1
C24 C25 H25 126.1
Ti1 C25 H25 120.6
C25 C26 C27 108.2(4)
C25 C26 Ti1 71.7(2)
C27 C26 Ti1 70.9(2)
C25 C26 H26 125.9
C27 C26 H26 125.9
Ti1 C26 H26 123.2
C26 C27 C23 109.0(4)
C26 C27 Ti1 75.5(2)
C23 C27 Ti1 70.5(2)
C26 C27 H27 125.5
C23 C27 H27 125.5
Ti1 C27 H27 120.2

loop_
_geom_bond_atom_site_label_1
_geom_bond_atom_site_label_2
_geom_bond_distance
Ti1 N1 2.099(3)
Ti1 C23 2.336(4)
Ti1 C24 2.343(4)
Ti1 Cl1 2.3766(12)
Ti1 C27 2.389(4)
Ti1 C25 2.406(4)
Ti1 C26 2.448(4)
Ti1 P1 2.7567(11)
Ti1 P2 2.8349(12)
P1 C1 1.848(4)
P1 C11 1.900(4)
P1 C7 1.906(4)
P2 C6 1.829(4)
P2 C15 1.898(4)
P2 C19 1.902(4)
N1 C5 1.392(5)
N1 C2 1.400(5)
C1 C2 1.493(5)
C1 H1A 0.9900
C1 H1B 0.9900
C2 C3 1.367(5)
C3 C4 1.414(5)
C3 H3 0.9500
C4 C5 1.363(5)
C4 H4 0.9500
C5 C6 1.501(5)
C6 H6A 0.9900
C6 H6B 0.9900
C7 C9 1.532(6)
C7 C10 1.535(5)
C7 C8 1.544(5)
C8 H8A 0.9800
C8 H8B 0.9800
C8 H8C 0.9800
C9 H9A 0.9800
C9 H9B 0.9800
C9 H9C 0.9800
C10 H10A 0.9800
C10 H10B 0.9800
C10 H10C 0.9800
C11 C13 1.541(6)
C11 C14 1.541(5)
C11 C12 1.541(6)
C12 H12A 0.9800
C12 H12B 0.9800
C12 H12C 0.9800
C13 H13A 0.9800
C13 H13B 0.9800
C13 H13C 0.9800
C14 H14A 0.9800
C14 H14B 0.9800
C14 H14C 0.9800
C15 C18A 1.447(9)
C15 C16 1.486(7)
C15 C17B 1.549(10)
C15 C17A 1.629(10)
C15 C18B 1.657(10)
C16 H16A 0.9800
C16 H16B 0.9800
C16 H16C 0.9800
C17A C17B 1.287(14)
C17B C18A 1.630(16)
C18A C18B 1.042(13)
C19 C20 1.528(6)
C19 C22 1.537(6)
C19 C21 1.538(6)
C20 H20A 0.9800
C20 H20B 0.9800
C20 H20C 0.9800
C21 H21A 0.9800
C21 H21B 0.9800
C21 H21C 0.9800
C22 H22A 0.9800
C22 H22B 0.9800
C22 H22C 0.9800
C23 C24 1.413(6)
C23 C27 1.416(6)
C23 H23 0.9500
C24 C25 1.418(6)
C24 H24 0.9500
C25 C26 1.396(6)
C25 H25 0.9500
C26 C27 1.399(6)
C26 H26 0.9500
C27 H27 0.9500

loop_
_geom_torsion_atom_site_label_1
_geom_torsion_atom_site_label_2
_geom_torsion_atom_site_label_3
_geom_torsion_atom_site_label_4
_geom_torsion
C11 P1 C1 C2 178.3(2)
C7 P1 C1 C2 -67.7(3)
Ti1 P1 C1 C2 47.6(2)
C5 N1 C2 C3 -1.7(4)
Ti1 N1 C2 C3 -179.9(3)
C5 N1 C2 C1 171.0(3)
Ti1 N1 C2 C1 -7.1(5)
P1 C1 C2 C3 134.5(4)
P1 C1 C2 N1 -36.6(4)
N1 C2 C3 C4 1.1(4)
C1 C2 C3 C4 -170.7(4)
C2 C3 C4 C5 0.0(5)
C3 C4 C5 N1 -1.1(5)
C3 C4 C5 C6 172.2(4)
C2 N1 C5 C4 1.7(4)
Ti1 N1 C5 C4 179.8(3)
C2 N1 C5 C6 -172.3(3)
Ti1 N1 C5 C6 5.8(5)
C4 C5 C6 P2 151.8(4)
N1 C5 C6 P2 -35.4(4)
C15 P2 C6 C5 162.0(3)
C19 P2 C6 C5 -84.3(3)
Ti1 P2 C6 C5 36.9(3)
C6 P2 C15 C18A 80.7(7)
C19 P2 C15 C18A -28.2(7)
Ti1 P2 C15 C18A -174.8(6)
C6 P2 C15 C16 -59.5(5)
C19 P2 C15 C16 -168.4(5)
Ti1 P2 C15 C16 45.1(5)
C6 P2 C15 C17B 156.3(6)
C19 P2 C15 C17B 47.4(6)
Ti1 P2 C15 C17B -99.1(6)
C6 P2 C15 C17A -154.7(4)
C19 P2 C15 C17A 96.4(4)
Ti1 P2 C15 C17A -50.1(4)
C6 P2 C15 C18B 39.6(5)
C19 P2 C15 C18B -69.2(5)
Ti1 P2 C15 C18B 144.2(5)
C18A C15 C17A C17B 20.9(9)
C16 C15 C17A C17B 139.7(7)
C18B C15 C17A C17B 45.3(13)
P2 C15 C17A C17B -111.3(7)
C15 C17A C17B C18A -20.0(8)
C18A C15 C17B C17A -158.5(9)
C16 C15 C17B C17A -52.2(9)
C18B C15 C17B C17A -154.7(7)
P2 C15 C17B C17A 85.1(7)
C16 C15 C17B C18A 106.3(8)
C17A C15 C17B C18A 158.5(9)
C18B C15 C17B C18A 3.8(7)
P2 C15 C17B C18A -116.4(6)
C16 C15 C18A C18B 55.4(11)
C17B C15 C18A C18B 174.1(11)
C17A C15 C18A C18B 157.3(9)
P2 C15 C18A C18B -81.8(10)
C16 C15 C18A C17B -118.7(8)
C17A C15 C18A C17B -16.8(7)
C18B C15 C18A C17B -174.1(11)
P2 C15 C18A C17B 104.1(6)
C17A C17B C18A C18B 14(2)
C15 C17B C18A C18B -9.4(18)
C17A C17B C18A C15 23.3(9)
C17B C18A C18B C15 8.2(16)
C16 C15 C18B C18A -132.5(10)
C17B C15 C18B C18A -5.5(11)
C17A C15 C18B C18A -38.3(15)
P2 C15 C18B C18A 117.2(9)
C27 C23 C24 C25 0.6(4)
Ti1 C23 C24 C25 -66.9(3)
C27 C23 C24 Ti1 67.5(3)
C23 C24 C25 C26 -1.0(4)
Ti1 C24 C25 C26 -66.0(3)
C23 C24 C25 Ti1 65.0(3)
C24 C25 C26 C27 1.1(4)
Ti1 C25 C26 C27 -61.9(3)
C24 C25 C26 Ti1 62.9(3)
C25 C26 C27 C23 -0.7(4)
Ti1 C26 C27 C23 -63.0(3)
C25 C26 C27 Ti1 62.3(3)
C24 C23 C27 C26 0.1(4)
Ti1 C23 C27 C26 66.2(3)
C24 C23 C27 Ti1 -66.2(3)
